data_7132620
loop_
_publ_author_name
'Kim, Junghwan'
'Kim, Chungryeol'
'Lee, Dongwhan'

_publ_section_title
;
 Fluoride-triggered phase transition of metallogels for on-demand <i>in
 situ</i> containment of fluids.
;
_journal_issue 13
_journal_name_full 'Chemical communications (Cambridge, England)'
_journal_page_first 1762
_journal_page_last 1765
_journal_paper_doi 10.1039/d3cc06023c
_journal_volume 60
_journal_year 2024
_chemical_formula_moiety 'C70 H134 N4 O6 Si6'
_chemical_formula_sum 'C70 H134 N4 O6 Si6'
_chemical_formula_weight 1296.34
_chemical_name_systematic 4c
_space_group_crystal_system triclinic
_space_group_IT_number 2
_space_group_name_Hall '-P 1'
_space_group_name_H-M_alt 'P -1'
_atom_sites_solution_hydrogens geom
_atom_sites_solution_primary dual
_audit_creation_date 2023-05-30
_audit_creation_method
;
Olex2 1.5
(compiled 2023.02.24 svn.rf166f9f3 for OlexSys, GUI svn.r6725)
;
_audit_update_record
;
2023-05-30 deposited with the CCDC.	2024-01-15 downloaded from the CCDC.
;
_cell_angle_alpha 79.449(2)
_cell_angle_beta 65.041(2)
_cell_angle_gamma 78.584(2)
_cell_formula_units_Z 2
_cell_length_a 15.9929(3)
_cell_length_b 16.1504(3)
_cell_length_c 17.3188(4)
_cell_measurement_reflns_used 25405
_cell_measurement_temperature 93
_cell_measurement_theta_max 78.8360
_cell_measurement_theta_min 3.7700
_cell_volume 3950.26(15)
_computing_cell_refinement 'CrysAlisPro 1.171.39.29d (Rigaku OD, 2017)'
_computing_data_collection 'CrysAlisPro 1.171.39.29d (Rigaku OD, 2017)'
_computing_data_reduction 'CrysAlisPro 1.171.39.29d (Rigaku OD, 2017)'
_computing_molecular_graphics 'Olex2 1.5 (Dolomanov et al., 2009)'
_computing_publication_material 'Olex2 1.5 (Dolomanov et al., 2009)'
_computing_structure_refinement 'SHELXL 2018/3 (Sheldrick, 2015)'
_computing_structure_solution 'SHELXT 2018/2 (Sheldrick, 2018)'
_diffrn_ambient_temperature 93
_diffrn_detector 'CCD plate'
_diffrn_measured_fraction_theta_full 0.997
_diffrn_measured_fraction_theta_max 0.961
_diffrn_measurement_details
;
List of Runs (angles in degrees, time in seconds):

  # Type    Start    End  Width  t~exp~   \w     \q     \k     \f   Frames
#--------------------------------------------------------------------------
  1  \w    -88.00  25.00   0.50    5.38    --    0.00 -38.00  60.00  226
  2  \w     12.00  38.00   0.50    5.38    --    0.00  57.00 150.00   52
  3  \w     -4.00  89.00   0.50    5.38    --    0.00  57.00  60.00  186
  4  \w    -54.00   7.00   0.50    5.38    --    0.00 -57.00   0.00  122
  5  \w    -25.00  78.00   0.50    5.38    --    0.00  57.00  30.00  206
  6  \w      8.00  45.00   0.50    5.38    --    0.00  57.00-150.00   74
  7  \w     79.00 195.00   0.50   11.86    --  105.20  45.00  30.00  232
  8  \w    106.00 132.00   0.50   11.86    --  105.20 -82.00  90.00   52
  9  \w     74.00 130.00   0.50   11.86    --  105.20 -61.00-120.00  112
 10  \w     16.00  56.00   0.50   11.86    --  105.20 -61.00-120.00   80
 11  \w     16.00 130.00   0.50   11.86    --  105.20 -82.00-180.00  228
 12  \w     72.00 108.00   0.50   11.86    --  105.20 -82.00   0.00   72
 13  \w     18.00  50.00   0.50   11.86    --  105.20 -61.00 150.00   64
 14  \w     59.00  85.00   0.50   11.86    --  105.20 -61.00 150.00   52
 15  \w     80.00 175.00   0.50   11.86    --  105.20  45.00 120.00  190
 16  \w     96.00 123.00   0.50   11.86    --  105.20 -82.00 -60.00   54
 17  \w     18.00  61.00   0.50   11.86    --  105.20 -82.00 -60.00   86
 18  \w     16.00 116.00   0.50   11.86    --  105.20 -61.00  60.00  200
 19  \w     90.00 137.00   0.50   11.86    --  105.20 -82.00 120.00   94
 20  \w     46.00 141.00   0.50   11.86    --  105.20 -82.00 -90.00  190
 21  \w     20.00 141.00   0.50   11.86    --  105.20 -82.00  60.00  242
 22  \w     75.00 101.00   0.50   11.86    --  105.20 -61.00-180.00   52
 23  \w     99.00 193.00   0.50   11.86    --  105.20  45.00   0.00  188
 24  \w    114.00 191.00   0.50   11.86    --  105.20  45.00  90.00  154
;
_diffrn_measurement_device 'four-circle diffractometer'
_diffrn_measurement_device_type 'XtaLAB AFC12 (RINC): Kappa dual home/near'
_diffrn_measurement_method '\w scans'
_diffrn_orient_matrix_type 'CrysAlisPro convention (1999,Acta A55,543-557)'
_diffrn_orient_matrix_UB_11 0.0102772000
_diffrn_orient_matrix_UB_12 -0.0287214000
_diffrn_orient_matrix_UB_13 -0.0839926000
_diffrn_orient_matrix_UB_21 0.0420122000
_diffrn_orient_matrix_UB_22 0.0813652000
_diffrn_orient_matrix_UB_23 -0.0502892000
_diffrn_orient_matrix_UB_31 0.0981289000
_diffrn_orient_matrix_UB_32 -0.0463157000
_diffrn_orient_matrix_UB_33 -0.0128643000
_diffrn_radiation_monochromator graphite
_diffrn_radiation_probe x-ray
_diffrn_radiation_type 'Cu K\a'
_diffrn_radiation_wavelength 1.54184
_diffrn_reflns_av_R_equivalents 0.0348
_diffrn_reflns_av_unetI/netI 0.0402
_diffrn_reflns_Laue_measured_fraction_full 0.997
_diffrn_reflns_Laue_measured_fraction_max 0.961
_diffrn_reflns_limit_h_max 20
_diffrn_reflns_limit_h_min -17
_diffrn_reflns_limit_k_max 18
_diffrn_reflns_limit_k_min -20
_diffrn_reflns_limit_l_max 21
_diffrn_reflns_limit_l_min -19
_diffrn_reflns_number 47578
_diffrn_reflns_point_group_measured_fraction_full 0.997
_diffrn_reflns_point_group_measured_fraction_max 0.961
_diffrn_reflns_theta_full 67.684
_diffrn_reflns_theta_max 79.579
_diffrn_reflns_theta_min 2.809
_diffrn_source 'fine-focus sealed X-ray tube'
_diffrn_source_type 'Enhance (Cu) X-ray Source'
_exptl_absorpt_coefficient_mu 1.353
_exptl_absorpt_correction_T_max 1.00000
_exptl_absorpt_correction_T_min 0.87776
_exptl_absorpt_correction_type multi-scan
_exptl_absorpt_process_details
;
CrysAlisPro 1.171.39.29d (Rigaku Oxford Diffraction, 2017)
Empirical absorption correction using spherical harmonics,
 implemented in SCALE3 ABSPACK scaling algorithm.
;
_exptl_crystal_density_diffrn 1.090
_exptl_crystal_description needle
_exptl_crystal_F_000 1428
_exptl_crystal_size_max 0.154
_exptl_crystal_size_mid 0.084
_exptl_crystal_size_min 0.053
_refine_diff_density_max 1.085
_refine_diff_density_min -0.815
_refine_diff_density_rms 0.054
_refine_ls_extinction_method none
_refine_ls_goodness_of_fit_ref 1.099
_refine_ls_hydrogen_treatment constr
_refine_ls_matrix_type full
_refine_ls_number_parameters 811
_refine_ls_number_reflns 16502
_refine_ls_number_restraints 1
_refine_ls_restrained_S_all 1.099
_refine_ls_R_factor_all 0.0512
_refine_ls_R_factor_gt 0.0458
_refine_ls_shift/su_max 0.001
_refine_ls_shift/su_mean 0.000
_refine_ls_structure_factor_coef Fsqd
_refine_ls_weighting_details 'w=1/[\s^2^(Fo^2^)+(0.0593P)^2^+2.0057P] where P=(Fo^2^+2Fc^2^)/3'
_refine_ls_weighting_scheme calc
_refine_ls_wR_factor_gt 0.1243
_refine_ls_wR_factor_ref 0.1278
_reflns_Friedel_coverage 0.000
_reflns_number_gt 14478
_reflns_number_total 16502
_reflns_threshold_expression 'I > 2\s(I)'
_cod_data_source_file d3cc06023c2.cif
_cod_data_source_block tips_hex
_cod_depositor_comments 'Adding full bibliography for 7132619--7132620.cif.'
_cod_original_cell_volume 3950.27(15)
_cod_database_code 7132620
_shelx_shelxl_version_number 2018/3
_shelx_space_group_comment
;
The symmetry employed for this shelxl refinement is uniquely defined
by the following loop, which should always be used as a source of
symmetry information in preference to the above space-group names.
They are only intended as comments.
;
_shelx_estimated_absorpt_t_max 0.932
_shelx_estimated_absorpt_t_min 0.819
_reflns_odcompleteness_completeness 99.78
_reflns_odcompleteness_iscentric 1
_reflns_odcompleteness_theta 66.97
_olex2_refinement_description
;
1. Fixed Uiso
 At 1.2 times of:
  All C(H) groups
 At 1.5 times of:
  All C(H,H,H) groups
2. Restrained distances
 Si1-O10
 1.684 with sigma of 0.001
3.a Ternary CH refined with riding coordinates:
 C00V(H00V), C00W(H00W), C00X(H00X), C00Z(H00Z), C012(H012), C013(H013),
 C014(H014), C015(H015), C016(H016), C018(H018), C01A(H01J), C01C(H01N),
 C01M(H4), C01R(H9), C01T(H11), C01X(H15), C020(H020), C023(H023)
3.b Aromatic/amide H refined with riding coordinates:
 C00L(H00L), C00N(H00N), C00P(H00P), C00R(H00R), C00T(H00T), C00U(H00U),
 C00Y(H00Y), C010(H010)
3.c Idealised Me refined as rotating group:
 C011(H01A,H01B,H01C), C017(H01D,H01E,H01F), C019(H01G,H01H,H01I), C01B(H01K,
 H01L,H01M), C01D(H01O,H01P,H01Q), C01E(H01R,H01S,H01T), C01F(H01U,H01V,H01W),
 C01G(H01X,H01Y,H), C01H(H01Z,HA,HB), C01I(H01,HC,HD), C01J(H1,HE,HF), C01K(H2,
 HG,HH), C01L(H3,HI,HJ), C01N(H5,HK,HL), C01O(H6,HM,HN), C01P(H7,HO,HP),
 C01Q(H8,HQ,HR), C01S(H10,HS,HT), C01U(H12,HU,HV), C01V(H13,HW,HX), C01W(H14,HY,
 HZ), C01Y(H16,H20,H21), C01Z(H17,H22,H23), C021(H02A,H02B,H02C), C022(H02D,
 H02E,H02F), C024(H02G,H02H,H02I), C025(H02J,H02K,H02L), C026(H02M,H02N,H02O),
 C027(H02P,H02Q,H02R), C028(H02S,H02T,H02U), C029(H02V,H02W,H02X), C02A(H02Y,
 H24,H25), C02B(H02Z,H26,H27), C02C(H02,H28,H29), C02D(H18,H30,H31), C02E(H19,
 H32,H33)
;
_olex2_submission_special_instructions 'No special instructions were received'
_oxdiff_exptl_absorpt_empirical_details
;
Empirical correction (ABSPACK) includes:
- Absorption correction using spherical harmonics
- Frame scaling
;
_oxdiff_exptl_absorpt_empirical_full_max 1.259
_oxdiff_exptl_absorpt_empirical_full_min 0.833

loop_
_space_group_symop_operation_xyz
'x, y, z'
'-x, -y, -z'

loop_
_atom_site_label
_atom_site_type_symbol
_atom_site_fract_x
_atom_site_fract_y
_atom_site_fract_z
_atom_site_U_iso_or_equiv
_atom_site_adp_type
_atom_site_occupancy
_atom_site_site_symmetry_order
_atom_site_calc_flag
_atom_site_refinement_flags_posn
_atom_site_refinement_flags_adp
_atom_site_refinement_flags_occupancy
_atom_site_disorder_assembly
_atom_site_disorder_group
Si01 Si 0.29964(3) 0.02361(3) 0.40197(3) 0.01936(10) Uani 1 1 d . . . . .
Si02 Si 0.62731(3) 0.49482(3) 0.65390(3) 0.01926(10) Uani 1 1 d . . . . .
Si03 Si -0.02723(3) 0.17063(3) 0.73528(3) 0.02028(10) Uani 1 1 d . . . . .
Si04 Si 0.84534(3) 0.43868(3) 0.25589(3) 0.02431(11) Uani 1 1 d . . . . .
Si05 Si 0.32160(4) 0.33016(3) 0.99534(3) 0.02601(11) Uani 1 1 d . . . . .
O007 O 0.54231(8) 0.48416(7) 0.62474(7) 0.0192(2) Uani 1 1 d . . . . .
O008 O 0.34780(8) 0.01678(7) 0.47313(7) 0.0195(2) Uani 1 1 d . . . . .
O009 O 0.07305(8) 0.10473(8) 0.69707(8) 0.0241(2) Uani 1 1 d . . . . .
O00A O 0.34073(9) 0.38962(8) 0.90030(7) 0.0251(3) Uani 1 1 d . . . . .
O00B O 0.74739(9) 0.47292(8) 0.33706(8) 0.0273(3) Uani 1 1 d . . . . .
N00D N 0.15401(9) 0.14685(9) 0.65750(9) 0.0224(3) Uani 1 1 d . . . . .
N00E N 0.59873(10) 0.08002(9) 0.32073(9) 0.0241(3) Uani 1 1 d . . . . .
N00F N 0.37883(10) 0.34352(9) 0.82734(9) 0.0244(3) Uani 1 1 d . . . . .
N00G N 0.69406(10) 0.40853(9) 0.39333(9) 0.0242(3) Uani 1 1 d . . . . .
C00H C 0.45280(11) 0.36705(10) 0.67339(10) 0.0186(3) Uani 1 1 d . . . . .
C00I C 0.31653(11) 0.11990(10) 0.56888(10) 0.0185(3) Uani 1 1 d . . . . .
C00J C 0.37754(11) 0.07725(9) 0.49819(10) 0.0174(3) Uani 1 1 d . . . . .
C00K C 0.51930(11) 0.41416(10) 0.60762(10) 0.0177(3) Uani 1 1 d . . . . .
C00L C 0.53438(11) 0.32098(10) 0.50703(10) 0.0178(3) Uani 1 1 d . . . . .
H00L H 0.562532 0.305261 0.450392 0.021 Uiso 1 1 calc R U . . .
C00M C 0.46791(11) 0.27353(10) 0.57088(10) 0.0175(3) Uani 1 1 d . . . . .
C00N C 0.34667(11) 0.18305(10) 0.59250(10) 0.0182(3) Uani 1 1 d . . . . .
H00N H 0.304706 0.212679 0.639779 0.022 Uiso 1 1 calc R U . . .
C00O C 0.56036(11) 0.39066(10) 0.52435(10) 0.0177(3) Uani 1 1 d . . . . .
C00P C 0.42866(11) 0.29728(10) 0.65406(10) 0.0187(3) Uani 1 1 d . . . . .
H00P H 0.384439 0.265095 0.698509 0.022 Uiso 1 1 calc R U . . .
C00Q C 0.46934(11) 0.09507(10) 0.45410(10) 0.0180(3) Uani 1 1 d . . . . .
C00R C 0.53224(11) 0.04675(10) 0.38279(10) 0.0194(3) Uani 1 1 d . . . . .
H00R H 0.523495 -0.009727 0.382740 0.023 Uiso 1 1 calc R U . . .
C00S C 0.43715(11) 0.20359(10) 0.54812(10) 0.0180(3) Uani 1 1 d . . . . .
C00T C 0.62785(11) 0.44214(10) 0.45653(10) 0.0196(3) Uani 1 1 d . . . . .
H00T H 0.622024 0.501210 0.459853 0.024 Uiso 1 1 calc R U . . .
C00U C 0.49797(11) 0.15763(10) 0.47984(10) 0.0183(3) Uani 1 1 d . . . . .
H00U H 0.560401 0.169324 0.450232 0.022 Uiso 1 1 calc R U . . .
C00V C -0.04873(12) 0.24320(11) 0.64522(11) 0.0237(3) Uani 1 1 d . . . . .
H00V H -0.112369 0.275527 0.671140 0.028 Uiso 1 1 calc R U . . .
C00W C -0.11272(12) 0.09138(11) 0.79116(11) 0.0245(3) Uani 1 1 d . . . . .
H00W H -0.108011 0.070284 0.847382 0.029 Uiso 1 1 calc R U . . .
C00X C 0.22218(12) -0.06263(11) 0.44660(12) 0.0249(3) Uani 1 1 d . . . . .
H00X H 0.213962 -0.078555 0.397324 0.030 Uiso 1 1 calc R U . . .
C00Y C 0.41001(11) 0.39495(10) 0.75953(10) 0.0205(3) Uani 1 1 d . . . . .
H00Y H 0.405388 0.453341 0.764958 0.025 Uiso 1 1 calc R U . . .
C00Z C 0.57613(12) 0.58554(11) 0.72203(11) 0.0235(3) Uani 1 1 d . . . . .
H00Z H 0.629420 0.609035 0.722130 0.028 Uiso 1 1 calc R U . . .
C010 C 0.22303(11) 0.09529(10) 0.61583(10) 0.0203(3) Uani 1 1 d . . . . .
H010 H 0.213702 0.039191 0.615124 0.024 Uiso 1 1 calc R U . . .
C011 C -0.21431(12) 0.13156(12) 0.81231(12) 0.0285(4) Uani 1 1 d . . . . .
H01A H -0.227796 0.181452 0.842536 0.043 Uiso 1 1 calc R U . . .
H01B H -0.255958 0.089972 0.848789 0.043 Uiso 1 1 calc R U . . .
H01C H -0.223956 0.148863 0.759075 0.043 Uiso 1 1 calc R U . . .
C012 C 0.39622(12) 0.00235(11) 0.29415(11) 0.0239(3) Uani 1 1 d . . . . .
H012 H 0.444031 0.039550 0.283256 0.029 Uiso 1 1 calc R U . . .
C013 C -0.01970(12) 0.23445(12) 0.81186(12) 0.0271(4) Uani 1 1 d . . . . .
H013 H 0.038319 0.261756 0.780222 0.033 Uiso 1 1 calc R U . . .
C014 C 0.73416(12) 0.52077(11) 0.55492(11) 0.0243(3) Uani 1 1 d . . . . .
H014 H 0.750084 0.475180 0.517002 0.029 Uiso 1 1 calc R U . . .
C015 C 0.67543(13) 0.17077(12) 0.13758(11) 0.0291(4) Uani 1 1 d . . . . .
H015 H 0.671454 0.207751 0.179762 0.035 Uiso 1 1 calc R U . . .
C016 C 0.23372(13) 0.13436(11) 0.39820(12) 0.0260(4) Uani 1 1 d . . . . .
H016 H 0.196092 0.145734 0.459101 0.031 Uiso 1 1 calc R U . . .
C017 C 0.51325(13) 0.56041(12) 0.81640(11) 0.0286(4) Uani 1 1 d . . . . .
H01D H 0.460396 0.536318 0.818933 0.043 Uiso 1 1 calc R U . . .
H01E H 0.490275 0.610871 0.847272 0.043 Uiso 1 1 calc R U . . .
H01F H 0.549125 0.518067 0.842945 0.043 Uiso 1 1 calc R U . . .
C018 C 0.65234(13) 0.38982(11) 0.71397(12) 0.0248(3) Uani 1 1 d . . . . .
H018 H 0.590518 0.373008 0.755119 0.030 Uiso 1 1 calc R U . . .
C019 C 0.70709(14) 0.39232(12) 0.76812(13) 0.0307(4) Uani 1 1 d . . . . .
H01G H 0.771059 0.401840 0.730123 0.046 Uiso 1 1 calc R U . . .
H01H H 0.707925 0.338110 0.804273 0.046 Uiso 1 1 calc R U . . .
H01I H 0.677141 0.438609 0.804459 0.046 Uiso 1 1 calc R U . . .
C01A C 0.87248(13) 0.54067(12) 0.18341(12) 0.0297(4) Uani 1 1 d . . . . .
H01J H 0.834491 0.549099 0.148511 0.036 Uiso 1 1 calc R U . . .
C01B C 0.72083(13) 0.60587(11) 0.50196(12) 0.0286(4) Uani 1 1 d . . . . .
H01K H 0.663984 0.609943 0.492247 0.043 Uiso 1 1 calc R U . . .
H01L H 0.774435 0.609088 0.446707 0.043 Uiso 1 1 calc R U . . .
H01M H 0.715569 0.652818 0.533154 0.043 Uiso 1 1 calc R U . . .
C01C C 0.81917(14) 0.35976(12) 0.20467(12) 0.0307(4) Uani 1 1 d . . . . .
H01N H 0.802750 0.309070 0.248235 0.037 Uiso 1 1 calc R U . . .
C01D C 0.12401(13) -0.03659(13) 0.51379(13) 0.0320(4) Uani 1 1 d . . . . .
H01O H 0.128945 -0.019856 0.563163 0.048 Uiso 1 1 calc R U . . .
H01P H 0.088436 -0.084730 0.532536 0.048 Uiso 1 1 calc R U . . .
H01Q H 0.092183 0.011394 0.488430 0.048 Uiso 1 1 calc R U . . .
C01E C 0.52178(14) 0.65818(11) 0.68329(12) 0.0291(4) Uani 1 1 d . . . . .
H01R H 0.562568 0.676872 0.624407 0.044 Uiso 1 1 calc R U . . .
H01S H 0.500206 0.705967 0.717755 0.044 Uiso 1 1 calc R U . . .
H01T H 0.468068 0.637830 0.683111 0.044 Uiso 1 1 calc R U . . .
C01F C 0.44602(13) -0.08958(12) 0.29094(12) 0.0305(4) Uani 1 1 d . . . . .
H01U H 0.464853 -0.105831 0.339239 0.046 Uiso 1 1 calc R U . . .
H01V H 0.501253 -0.093621 0.236992 0.046 Uiso 1 1 calc R U . . .
H01W H 0.403680 -0.127847 0.294528 0.046 Uiso 1 1 calc R U . . .
C01G C 0.16444(14) 0.14645(13) 0.35550(13) 0.0342(4) Uani 1 1 d . . . . .
H01X H 0.198661 0.141078 0.294139 0.051 Uiso 1 1 calc R U . . .
H01Y H 0.127950 0.202994 0.363292 0.051 Uiso 1 1 calc R U . . .
H H 0.122564 0.102987 0.381852 0.051 Uiso 1 1 calc R U . . .
C01H C -0.04954(14) 0.19475(13) 0.57727(12) 0.0310(4) Uani 1 1 d . . . . .
H01Z H 0.011010 0.160128 0.551796 0.047 Uiso 1 1 calc R U . . .
HA H -0.061709 0.235374 0.532490 0.047 Uiso 1 1 calc R U . . .
HB H -0.098430 0.157780 0.604105 0.047 Uiso 1 1 calc R U . . .
C01I C -0.10028(14) 0.30675(12) 0.84154(13) 0.0318(4) Uani 1 1 d . . . . .
H01 H -0.159185 0.283039 0.871222 0.048 Uiso 1 1 calc R U . . .
HC H -0.101929 0.345983 0.791665 0.048 Uiso 1 1 calc R U . . .
HD H -0.091201 0.337410 0.880684 0.048 Uiso 1 1 calc R U . . .
C01J C 0.69986(15) 0.31916(12) 0.65458(14) 0.0345(4) Uani 1 1 d . . . . .
H1 H 0.662320 0.315897 0.623075 0.052 Uiso 1 1 calc R U . . .
HE H 0.705661 0.264631 0.688933 0.052 Uiso 1 1 calc R U . . .
HF H 0.761866 0.331909 0.613898 0.052 Uiso 1 1 calc R U . . .
C01K C 0.01906(14) 0.30932(12) 0.60209(13) 0.0331(4) Uani 1 1 d . . . . .
H2 H 0.017713 0.341387 0.645567 0.050 Uiso 1 1 calc R U . . .
HG H 0.000539 0.348400 0.559872 0.050 Uiso 1 1 calc R U . . .
HH H 0.082205 0.280389 0.573288 0.050 Uiso 1 1 calc R U . . .
C01L C 0.36461(14) 0.02677(14) 0.21944(12) 0.0348(4) Uani 1 1 d . . . . .
H3 H 0.312518 -0.003497 0.230703 0.052 Uiso 1 1 calc R U . . .
HI H 0.416486 0.011161 0.166127 0.052 Uiso 1 1 calc R U . . .
HJ H 0.344727 0.088197 0.213956 0.052 Uiso 1 1 calc R U . . .
C01M C 0.24138(13) 0.25241(12) 1.01144(11) 0.0282(4) Uani 1 1 d . . . . .
H4 H 0.276532 0.211902 0.967448 0.034 Uiso 1 1 calc R U . . .
C01N C -0.09033(13) 0.01257(12) 0.74411(14) 0.0325(4) Uani 1 1 d . . . . .
H5 H -0.096384 0.029681 0.689211 0.049 Uiso 1 1 calc R U . . .
HK H -0.133835 -0.027951 0.779338 0.049 Uiso 1 1 calc R U . . .
HL H -0.026518 -0.014227 0.733784 0.049 Uiso 1 1 calc R U . . .
C01O C 0.81923(13) 0.51824(14) 0.57602(13) 0.0337(4) Uani 1 1 d . . . . .
H6 H 0.803539 0.556695 0.619296 0.051 Uiso 1 1 calc R U . . .
HM H 0.871479 0.536226 0.523929 0.051 Uiso 1 1 calc R U . . .
HN H 0.836743 0.460191 0.598249 0.051 Uiso 1 1 calc R U . . .
C01P C 0.29871(15) 0.20319(12) 0.35704(14) 0.0344(4) Uani 1 1 d . . . . .
H7 H 0.339617 0.198611 0.387168 0.052 Uiso 1 1 calc R U . . .
HO H 0.261428 0.259483 0.361107 0.052 Uiso 1 1 calc R U . . .
HP H 0.336489 0.195338 0.296639 0.052 Uiso 1 1 calc R U . . .
C01Q C 0.26686(14) -0.14366(12) 0.48484(13) 0.0315(4) Uani 1 1 d . . . . .
H8 H 0.328828 -0.161950 0.442263 0.047 Uiso 1 1 calc R U . . .
HQ H 0.227787 -0.188837 0.500743 0.047 Uiso 1 1 calc R U . . .
HR H 0.272380 -0.131726 0.535858 0.047 Uiso 1 1 calc R U . . .
C01R C 0.83434(14) 0.05965(12) 0.19073(12) 0.0308(4) Uani 1 1 d . . . . .
H9 H 0.846413 0.000850 0.217832 0.037 Uiso 1 1 calc R U . . .
C01S C 0.84306(15) 0.61907(12) 0.23218(13) 0.0347(4) Uani 1 1 d . . . . .
H10 H 0.776694 0.622538 0.269815 0.052 Uiso 1 1 calc R U . . .
HS H 0.854274 0.670420 0.191145 0.052 Uiso 1 1 calc R U . . .
HT H 0.879424 0.614292 0.266698 0.052 Uiso 1 1 calc R U . . .
C01T C 0.26266(16) 0.41367(14) 1.07238(13) 0.0386(5) Uani 1 1 d . . . . .
H11 H 0.195671 0.423683 1.081156 0.046 Uiso 1 1 calc R U . . .
C01U C 0.73659(15) 0.21098(14) 0.04905(13) 0.0365(4) Uani 1 1 d . . . . .
H12 H 0.745946 0.175117 0.005377 0.055 Uiso 1 1 calc R U . . .
HU H 0.796988 0.215933 0.048371 0.055 Uiso 1 1 calc R U . . .
HV H 0.705921 0.267576 0.036806 0.055 Uiso 1 1 calc R U . . .
C01V C 0.92383(14) 0.07423(15) 0.11237(14) 0.0385(5) Uani 1 1 d . . . . .
H13 H 0.917930 0.132894 0.085765 0.058 Uiso 1 1 calc R U . . .
HW H 0.934983 0.034919 0.071067 0.058 Uiso 1 1 calc R U . . .
HX H 0.976120 0.064244 0.129899 0.058 Uiso 1 1 calc R U . . .
C01W C 0.81595(15) 0.11927(13) 0.25753(13) 0.0349(4) Uani 1 1 d . . . . .
H14 H 0.870462 0.112298 0.271496 0.052 Uiso 1 1 calc R U . . .
HY H 0.761601 0.105253 0.309537 0.052 Uiso 1 1 calc R U . . .
HZ H 0.804042 0.178291 0.234177 0.052 Uiso 1 1 calc R U . . .
C01X C 0.43457(15) 0.27308(14) 0.99950(13) 0.0366(4) Uani 1 1 d . . . . .
H15 H 0.421163 0.250415 1.060686 0.044 Uiso 1 1 calc R U . . .
C01Y C 0.57549(15) 0.17458(14) 0.14540(13) 0.0363(4) Uani 1 1 d . . . . .
H16 H 0.550193 0.233757 0.134144 0.054 Uiso 1 1 calc R U . . .
H20 H 0.536800 0.151516 0.203400 0.054 Uiso 1 1 calc R U . . .
H21 H 0.575710 0.140895 0.103631 0.054 Uiso 1 1 calc R U . . .
C01Z C 0.15590(15) 0.29562(14) 0.99423(15) 0.0397(5) Uani 1 1 d . . . . .
H17 H 0.119844 0.337016 1.035278 0.059 Uiso 1 1 calc R U . . .
H22 H 0.117165 0.252727 1.000560 0.059 Uiso 1 1 calc R U . . .
H23 H 0.175867 0.324830 0.935806 0.059 Uiso 1 1 calc R U . . .
C020 C 0.75383(16) -0.02199(15) 0.09576(14) 0.0400(5) Uani 1 1 d . . . . .
H020 H 0.817928 -0.018126 0.050375 0.048 Uiso 1 1 calc R U . . .
C021 C -0.00815(15) 0.17783(15) 0.88871(13) 0.0382(5) Uani 1 1 d . . . . .
H02A H 0.005234 0.211841 0.922513 0.057 Uiso 1 1 calc R U . . .
H02B H 0.043412 0.132001 0.868421 0.057 Uiso 1 1 calc R U . . .
H02C H -0.065702 0.153340 0.924467 0.057 Uiso 1 1 calc R U . . .
C022 C 0.97479(15) 0.53654(15) 0.11933(13) 0.0404(5) Uani 1 1 d . . . . .
H02D H 1.014994 0.529072 0.150593 0.061 Uiso 1 1 calc R U . . .
H02E H 0.983761 0.589452 0.080463 0.061 Uiso 1 1 calc R U . . .
H02F H 0.990806 0.488456 0.086097 0.061 Uiso 1 1 calc R U . . .
C023 C 0.93940(14) 0.38815(14) 0.29455(13) 0.0367(4) Uani 1 1 d . . . . .
H023 H 0.997404 0.375286 0.242659 0.044 Uiso 1 1 calc R U . . .
C024 C 0.73441(17) 0.39371(14) 0.18351(16) 0.0434(5) Uani 1 1 d . . . . .
H02G H 0.680930 0.409852 0.235620 0.065 Uiso 1 1 calc R U . . .
H02H H 0.720204 0.349529 0.160678 0.065 Uiso 1 1 calc R U . . .
H02I H 0.747604 0.443565 0.140634 0.065 Uiso 1 1 calc R U . . .
C025 C 0.2642(2) 0.38209(17) 1.16133(13) 0.0506(6) Uani 1 1 d . . . . .
H02J H 0.238667 0.328082 1.182872 0.076 Uiso 1 1 calc R U . . .
H02K H 0.226556 0.424337 1.201006 0.076 Uiso 1 1 calc R U . . .
H02L H 0.328503 0.373749 1.156698 0.076 Uiso 1 1 calc R U . . .
C026 C 0.50725(16) 0.33372(17) 0.97223(15) 0.0464(6) Uani 1 1 d . . . . .
H02M H 0.518528 0.360829 0.913900 0.070 Uiso 1 1 calc R U . . .
H02N H 0.565460 0.301657 0.973754 0.070 Uiso 1 1 calc R U . . .
H02O H 0.484203 0.377415 1.011620 0.070 Uiso 1 1 calc R U . . .
C027 C 0.2122(2) 0.19872(16) 1.09905(15) 0.0509(6) Uani 1 1 d . . . . .
H02P H 0.267824 0.170929 1.108668 0.076 Uiso 1 1 calc R U . . .
H02Q H 0.176327 0.155444 1.100329 0.076 Uiso 1 1 calc R U . . .
H02R H 0.173775 0.235496 1.144139 0.076 Uiso 1 1 calc R U . . .
C028 C 0.75573(17) -0.11109(14) 0.14706(16) 0.0447(5) Uani 1 1 d . . . . .
H02S H 0.691991 -0.121174 0.185245 0.067 Uiso 1 1 calc R U . . .
H02T H 0.792178 -0.113960 0.181158 0.067 Uiso 1 1 calc R U . . .
H02U H 0.784229 -0.154507 0.107241 0.067 Uiso 1 1 calc R U . . .
C029 C 0.6879(2) -0.01160(16) 0.05002(16) 0.0498(6) Uani 1 1 d . . . . .
H02V H 0.706084 -0.057551 0.013786 0.075 Uiso 1 1 calc R U . . .
H02W H 0.691573 0.043298 0.014354 0.075 Uiso 1 1 calc R U . . .
H02X H 0.623977 -0.013890 0.092696 0.075 Uiso 1 1 calc R U . . .
C02A C 0.90299(17) 0.32855(16) 0.12688(15) 0.0488(6) Uani 1 1 d . . . . .
H02Y H 0.920879 0.376267 0.081978 0.073 Uiso 1 1 calc R U . . .
H24 H 0.886838 0.284702 0.105219 0.073 Uiso 1 1 calc R U . . .
H25 H 0.955137 0.304628 0.143413 0.073 Uiso 1 1 calc R U . . .
C02B C 0.96101(18) 0.44704(18) 0.34165(16) 0.0513(6) Uani 1 1 d . . . . .
H02Z H 0.983345 0.497576 0.302616 0.077 Uiso 1 1 calc R U . . .
H26 H 1.009100 0.417007 0.361556 0.077 Uiso 1 1 calc R U . . .
H27 H 0.904426 0.464247 0.390952 0.077 Uiso 1 1 calc R U . . .
C02C C 0.47470(18) 0.19697(17) 0.94730(18) 0.0535(6) Uani 1 1 d . . . . .
H02 H 0.429746 0.156204 0.968969 0.080 Uiso 1 1 calc R U . . .
H28 H 0.532706 0.169451 0.952616 0.080 Uiso 1 1 calc R U . . .
H29 H 0.487338 0.216547 0.886915 0.080 Uiso 1 1 calc R U . . .
C02D C 0.91701(19) 0.30313(17) 0.35054(18) 0.0569(7) Uani 1 1 d . . . . .
H18 H 0.861243 0.313355 0.402965 0.085 Uiso 1 1 calc R U . . .
H30 H 0.969625 0.276709 0.365592 0.085 Uiso 1 1 calc R U . . .
H31 H 0.905912 0.265187 0.318704 0.085 Uiso 1 1 calc R U . . .
C02E C 0.2981(2) 0.50027(15) 1.03915(15) 0.0511(6) Uani 1 1 d . . . . .
H19 H 0.362698 0.494623 1.032894 0.077 Uiso 1 1 calc R U . . .
H32 H 0.259271 0.541251 1.079922 0.077 Uiso 1 1 calc R U . . .
H33 H 0.294839 0.520282 0.983403 0.077 Uiso 1 1 calc R U . . .
Si1 Si 0.72833(3) 0.06147(3) 0.16864(3) 0.02675(11) Uani 1 1 d D . . . .
O10 O 0.64752(8) 0.02088(7) 0.25975(6) 0.0276(3) Uani 1 1 d D . . . .

loop_
_atom_site_aniso_label
_atom_site_aniso_U_11
_atom_site_aniso_U_22
_atom_site_aniso_U_33
_atom_site_aniso_U_23
_atom_site_aniso_U_13
_atom_site_aniso_U_12
Si01 0.0204(2) 0.0197(2) 0.0216(2) -0.00313(16) -0.01083(17) -0.00455(16)
Si02 0.0220(2) 0.0185(2) 0.0209(2) -0.00308(16) -0.01106(17) -0.00403(16)
Si03 0.0170(2) 0.0237(2) 0.0210(2) -0.00051(17) -0.00775(17) -0.00603(16)
Si04 0.0232(2) 0.0255(2) 0.0213(2) 0.00049(18) -0.00550(18) -0.00769(18)
Si05 0.0319(3) 0.0306(2) 0.0173(2) -0.00287(18) -0.01029(19) -0.0067(2)
O007 0.0223(6) 0.0176(5) 0.0199(5) -0.0028(4) -0.0091(4) -0.0054(4)
O008 0.0213(5) 0.0184(5) 0.0228(6) -0.0039(4) -0.0107(5) -0.0053(4)
O009 0.0164(5) 0.0264(6) 0.0286(6) 0.0009(5) -0.0076(5) -0.0081(5)
O00A 0.0332(7) 0.0259(6) 0.0163(6) -0.0073(5) -0.0073(5) -0.0052(5)
O00B 0.0284(6) 0.0231(6) 0.0239(6) 0.0002(5) -0.0020(5) -0.0113(5)
N00D 0.0168(6) 0.0262(7) 0.0249(7) -0.0002(6) -0.0075(5) -0.0085(5)
N00E 0.0249(7) 0.0230(7) 0.0219(7) -0.0074(6) -0.0061(6) -0.0007(6)
N00F 0.0298(7) 0.0271(7) 0.0174(7) -0.0073(6) -0.0081(6) -0.0049(6)
N00G 0.0254(7) 0.0236(7) 0.0220(7) 0.0012(6) -0.0057(6) -0.0116(6)
C00H 0.0195(7) 0.0203(7) 0.0175(7) -0.0023(6) -0.0089(6) -0.0026(6)
C00I 0.0180(7) 0.0204(7) 0.0186(7) -0.0006(6) -0.0087(6) -0.0042(6)
C00J 0.0198(7) 0.0161(7) 0.0201(7) -0.0022(6) -0.0108(6) -0.0043(6)
C00K 0.0188(7) 0.0176(7) 0.0189(7) -0.0030(6) -0.0089(6) -0.0032(6)
C00L 0.0177(7) 0.0208(7) 0.0161(7) -0.0029(6) -0.0076(6) -0.0024(6)
C00M 0.0175(7) 0.0188(7) 0.0182(7) -0.0024(6) -0.0090(6) -0.0024(6)
C00N 0.0183(7) 0.0211(7) 0.0159(7) -0.0029(6) -0.0068(6) -0.0034(6)
C00O 0.0170(7) 0.0195(7) 0.0172(7) -0.0013(6) -0.0076(6) -0.0029(6)
C00P 0.0181(7) 0.0201(7) 0.0178(7) -0.0007(6) -0.0071(6) -0.0039(6)
C00Q 0.0185(7) 0.0193(7) 0.0179(7) -0.0016(6) -0.0090(6) -0.0026(6)
C00R 0.0200(7) 0.0200(7) 0.0203(8) -0.0031(6) -0.0100(6) -0.0022(6)
C00S 0.0190(7) 0.0197(7) 0.0179(7) -0.0017(6) -0.0097(6) -0.0035(6)
C00T 0.0212(8) 0.0218(7) 0.0178(7) -0.0014(6) -0.0085(6) -0.0063(6)
C00U 0.0178(7) 0.0206(7) 0.0173(7) -0.0019(6) -0.0074(6) -0.0039(6)
C00V 0.0226(8) 0.0238(8) 0.0246(8) -0.0005(6) -0.0095(7) -0.0045(6)
C00W 0.0220(8) 0.0280(8) 0.0244(8) 0.0031(7) -0.0102(7) -0.0085(7)
C00X 0.0257(8) 0.0261(8) 0.0275(9) -0.0053(7) -0.0117(7) -0.0092(7)
C00Y 0.0212(8) 0.0218(7) 0.0195(8) -0.0032(6) -0.0074(6) -0.0055(6)
C00Z 0.0286(9) 0.0222(8) 0.0245(8) -0.0053(6) -0.0140(7) -0.0041(7)
C010 0.0211(8) 0.0224(8) 0.0200(8) -0.0014(6) -0.0094(6) -0.0064(6)
C011 0.0197(8) 0.0352(9) 0.0296(9) -0.0020(7) -0.0070(7) -0.0095(7)
C012 0.0255(8) 0.0258(8) 0.0238(8) -0.0039(7) -0.0117(7) -0.0057(7)
C013 0.0208(8) 0.0369(10) 0.0267(9) -0.0053(7) -0.0096(7) -0.0090(7)
C014 0.0230(8) 0.0269(8) 0.0252(8) -0.0044(7) -0.0095(7) -0.0075(7)
C015 0.0344(10) 0.0304(9) 0.0205(8) -0.0033(7) -0.0069(7) -0.0088(8)
C016 0.0287(9) 0.0257(8) 0.0285(9) -0.0048(7) -0.0165(7) -0.0015(7)
C017 0.0344(10) 0.0284(9) 0.0247(9) -0.0068(7) -0.0124(7) -0.0032(7)
C018 0.0284(9) 0.0219(8) 0.0296(9) -0.0011(7) -0.0175(7) -0.0038(7)
C019 0.0352(10) 0.0314(9) 0.0332(10) -0.0028(8) -0.0225(8) -0.0018(8)
C01A 0.0323(9) 0.0326(9) 0.0249(9) 0.0029(7) -0.0100(7) -0.0150(8)
C01B 0.0324(9) 0.0272(9) 0.0267(9) -0.0011(7) -0.0097(7) -0.0115(7)
C01C 0.0332(10) 0.0242(8) 0.0288(9) -0.0022(7) -0.0053(8) -0.0077(7)
C01D 0.0251(9) 0.0372(10) 0.0368(10) -0.0064(8) -0.0110(8) -0.0120(8)
C01E 0.0372(10) 0.0228(8) 0.0284(9) -0.0063(7) -0.0151(8) 0.0012(7)
C01F 0.0295(9) 0.0315(9) 0.0292(9) -0.0108(7) -0.0084(7) -0.0025(7)
C01G 0.0344(10) 0.0361(10) 0.0381(11) -0.0047(8) -0.0231(9) 0.0019(8)
C01H 0.0348(10) 0.0348(10) 0.0248(9) -0.0013(7) -0.0129(8) -0.0076(8)
C01I 0.0348(10) 0.0320(9) 0.0334(10) -0.0083(8) -0.0152(8) -0.0072(8)
C01J 0.0435(11) 0.0249(9) 0.0476(12) -0.0092(8) -0.0321(10) 0.0045(8)
C01K 0.0331(10) 0.0306(9) 0.0357(10) 0.0064(8) -0.0143(8) -0.0123(8)
C01L 0.0362(10) 0.0486(12) 0.0245(9) -0.0068(8) -0.0159(8) -0.0052(9)
C01M 0.0353(10) 0.0273(9) 0.0211(8) -0.0004(7) -0.0101(7) -0.0071(7)
C01N 0.0280(9) 0.0245(9) 0.0441(11) 0.0007(8) -0.0129(8) -0.0095(7)
C01O 0.0236(9) 0.0453(11) 0.0355(10) -0.0040(9) -0.0125(8) -0.0108(8)
C01P 0.0467(12) 0.0227(9) 0.0443(11) 0.0021(8) -0.0297(10) -0.0073(8)
C01Q 0.0350(10) 0.0239(8) 0.0354(10) -0.0004(7) -0.0125(8) -0.0099(7)
C01R 0.0330(10) 0.0291(9) 0.0274(9) 0.0000(7) -0.0106(8) -0.0041(8)
C01S 0.0449(11) 0.0271(9) 0.0344(10) 0.0016(8) -0.0154(9) -0.0156(8)
C01T 0.0472(12) 0.0462(12) 0.0259(10) -0.0134(9) -0.0132(9) -0.0086(10)
C01U 0.0426(11) 0.0389(11) 0.0264(10) 0.0008(8) -0.0102(8) -0.0143(9)
C01V 0.0298(10) 0.0469(12) 0.0357(11) -0.0012(9) -0.0124(8) -0.0028(9)
C01W 0.0379(11) 0.0378(10) 0.0328(10) -0.0066(8) -0.0148(8) -0.0097(8)
C01X 0.0378(11) 0.0482(12) 0.0266(10) 0.0018(8) -0.0170(8) -0.0079(9)
C01Y 0.0390(11) 0.0377(11) 0.0308(10) 0.0004(8) -0.0127(8) -0.0089(9)
C01Z 0.0312(10) 0.0352(10) 0.0523(13) -0.0049(9) -0.0153(9) -0.0073(8)
C020 0.0379(11) 0.0481(12) 0.0324(10) -0.0193(9) -0.0075(9) -0.0039(9)
C021 0.0391(11) 0.0503(12) 0.0313(10) -0.0104(9) -0.0208(9) 0.0012(9)
C022 0.0401(11) 0.0458(12) 0.0294(10) 0.0030(9) -0.0036(9) -0.0225(9)
C023 0.0316(10) 0.0448(11) 0.0301(10) 0.0025(9) -0.0107(8) -0.0070(9)
C024 0.0514(13) 0.0369(11) 0.0560(14) -0.0080(10) -0.0313(11) -0.0124(10)
C025 0.0736(17) 0.0600(15) 0.0220(10) -0.0080(10) -0.0140(10) -0.0259(13)
C026 0.0404(12) 0.0665(15) 0.0365(12) 0.0064(11) -0.0197(10) -0.0181(11)
C027 0.0770(18) 0.0478(13) 0.0335(12) 0.0111(10) -0.0235(12) -0.0321(13)
C028 0.0498(13) 0.0378(11) 0.0557(14) -0.0251(10) -0.0278(11) 0.0080(10)
C029 0.0726(17) 0.0447(13) 0.0425(13) -0.0133(10) -0.0287(12) -0.0098(12)
C02A 0.0482(13) 0.0492(13) 0.0384(12) -0.0180(10) 0.0021(10) -0.0156(11)
C02B 0.0450(13) 0.0728(17) 0.0460(13) -0.0092(12) -0.0270(11) -0.0071(12)
C02C 0.0479(14) 0.0552(15) 0.0628(16) -0.0157(12) -0.0319(13) 0.0115(11)
C02D 0.0494(14) 0.0574(15) 0.0596(16) 0.0219(13) -0.0288(13) -0.0077(12)
C02E 0.0834(19) 0.0390(12) 0.0347(12) -0.0121(9) -0.0257(12) -0.0051(12)
Si1 0.0267(2) 0.0311(2) 0.0208(2) -0.00818(19) -0.00480(18) -0.00629(19)
O10 0.0290(6) 0.0247(6) 0.0246(6) -0.0112(5) -0.0042(5) -0.0006(5)

loop_
_atom_type_symbol
_atom_type_description
_atom_type_scat_dispersion_real
_atom_type_scat_dispersion_imag
_atom_type_scat_source
C C 0.0181 0.0091 'International Tables Vol C Tables 4.2.6.8 and 6.1.1.4'
H H 0.0000 0.0000 'International Tables Vol C Tables 4.2.6.8 and 6.1.1.4'
N N 0.0311 0.0180 'International Tables Vol C Tables 4.2.6.8 and 6.1.1.4'
O O 0.0492 0.0322 'International Tables Vol C Tables 4.2.6.8 and 6.1.1.4'
Si Si 0.2541 0.3302 'International Tables Vol C Tables 4.2.6.8 and 6.1.1.4'

loop_
_geom_angle_atom_site_label_1
_geom_angle_atom_site_label_2
_geom_angle_atom_site_label_3
_geom_angle
_geom_angle_site_symmetry_1
_geom_angle_site_symmetry_3
_geom_angle_publ_flag
O008 Si01 C00X 103.77(7) . . ?
O008 Si01 C012 108.34(7) . . ?
O008 Si01 C016 107.48(7) . . ?
C00X Si01 C012 111.58(8) . . ?
C00X Si01 C016 113.51(8) . . ?
C012 Si01 C016 111.64(8) . . ?
O007 Si02 C00Z 104.16(7) . . ?
O007 Si02 C014 109.54(7) . . ?
O007 Si02 C018 106.33(7) . . ?
C00Z Si02 C014 111.48(8) . . ?
C00Z Si02 C018 113.93(8) . . ?
C018 Si02 C014 110.98(8) . . ?
O009 Si03 C00V 110.70(7) . . ?
O009 Si03 C00W 100.63(7) . . ?
O009 Si03 C013 108.45(7) . . ?
C00V Si03 C00W 113.83(8) . . ?
C013 Si03 C00V 110.29(8) . . ?
C013 Si03 C00W 112.46(8) . . ?
O00B Si04 C01A 101.18(8) . . ?
O00B Si04 C01C 109.01(8) . . ?
O00B Si04 C023 111.17(8) . . ?
C01C Si04 C01A 112.09(9) . . ?
C01C Si04 C023 109.86(9) . . ?
C023 Si04 C01A 113.21(9) . . ?
O00A Si05 C01M 108.91(7) . . ?
O00A Si05 C01T 101.43(8) . . ?
O00A Si05 C01X 110.65(8) . . ?
C01M Si05 C01T 111.37(9) . . ?
C01M Si05 C01X 110.68(9) . . ?
C01X Si05 C01T 113.39(10) . . ?
C00K O007 Si02 131.27(10) . . ?
C00J O008 Si01 131.49(10) . . ?
N00D O009 Si03 113.96(10) . . ?
N00F O00A Si05 115.57(10) . . ?
N00G O00B Si04 115.74(10) . . ?
C010 N00D O009 109.10(13) . . ?
C00R N00E O10 109.03(13) . . ?
C00Y N00F O00A 109.09(13) . . ?
C00T N00G O00B 108.94(13) . . ?
C00K C00H C00Y 118.24(14) . . ?
C00P C00H C00K 119.12(14) . . ?
C00P C00H C00Y 122.63(14) . . ?
C00J C00I C010 117.91(14) . . ?
C00N C00I C00J 119.46(14) . . ?
C00N C00I C010 122.63(15) . . ?
O008 C00J C00I 119.88(14) . . ?
O008 C00J C00Q 120.01(14) . . ?
C00I C00J C00Q 120.11(14) . . ?
O007 C00K C00H 120.07(14) . . ?
O007 C00K C00O 119.90(14) . . ?
C00O C00K C00H 120.01(14) . . ?
C00M C00L H00L 119.1 . . ?
C00O C00L H00L 119.1 . . ?
C00O C00L C00M 121.75(14) . . ?
C00L C00M C00P 117.90(14) . . ?
C00L C00M C00S 119.87(14) . . ?
C00P C00M C00S 122.13(14) . . ?
C00I C00N H00N 119.3 . . ?
C00S C00N C00I 121.48(15) . . ?
C00S C00N H00N 119.3 . . ?
C00K C00O C00T 118.87(14) . . ?
C00L C00O C00K 119.47(14) . . ?
C00L C00O C00T 121.62(14) . . ?
C00H C00P C00M 121.73(15) . . ?
C00H C00P H00P 119.1 . . ?
C00M C00P H00P 119.1 . . ?
C00J C00Q C00R 118.60(14) . . ?
C00U C00Q C00J 119.17(15) . . ?
C00U C00Q C00R 122.23(14) . . ?
N00E C00R C00Q 120.35(15) . . ?
N00E C00R H00R 119.8 . . ?
C00Q C00R H00R 119.8 . . ?
C00N C00S C00M 121.42(14) . . ?
C00N C00S C00U 117.94(14) . . ?
C00U C00S C00M 120.63(14) . . ?
N00G C00T C00O 120.87(15) . . ?
N00G C00T H00T 119.6 . . ?
C00O C00T H00T 119.6 . . ?
C00Q C00U C00S 121.77(15) . . ?
C00Q C00U H00U 119.1 . . ?
C00S C00U H00U 119.1 . . ?
Si03 C00V H00V 106.7 . . ?
C01H C00V Si03 112.88(12) . . ?
C01H C00V H00V 106.7 . . ?
C01H C00V C01K 109.83(15) . . ?
C01K C00V Si03 113.49(12) . . ?
C01K C00V H00V 106.7 . . ?
Si03 C00W H00W 106.3 . . ?
C011 C00W Si03 113.03(12) . . ?
C011 C00W H00W 106.3 . . ?
C011 C00W C01N 110.26(15) . . ?
C01N C00W Si03 114.11(12) . . ?
C01N C00W H00W 106.3 . . ?
Si01 C00X H00X 106.8 . . ?
C01D C00X Si01 115.08(12) . . ?
C01D C00X H00X 106.8 . . ?
C01D C00X C01Q 108.45(15) . . ?
C01Q C00X Si01 112.39(12) . . ?
C01Q C00X H00X 106.8 . . ?
N00F C00Y C00H 122.35(15) . . ?
N00F C00Y H00Y 118.8 . . ?
C00H C00Y H00Y 118.8 . . ?
Si02 C00Z H00Z 107.0 . . ?
C017 C00Z Si02 114.74(12) . . ?
C017 C00Z H00Z 107.0 . . ?
C017 C00Z C01E 109.03(15) . . ?
C01E C00Z Si02 111.56(11) . . ?
C01E C00Z H00Z 107.0 . . ?
N00D C010 C00I 121.91(15) . . ?
N00D C010 H010 119.0 . . ?
C00I C010 H010 119.0 . . ?
C00W C011 H01A 109.5 . . ?
C00W C011 H01B 109.5 . . ?
C00W C011 H01C 109.5 . . ?
H01A C011 H01B 109.5 . . ?
H01A C011 H01C 109.5 . . ?
H01B C011 H01C 109.5 . . ?
Si01 C012 H012 106.6 . . ?
C01F C012 Si01 113.98(12) . . ?
C01F C012 H012 106.6 . . ?
C01F C012 C01L 109.25(15) . . ?
C01L C012 Si01 113.38(12) . . ?
C01L C012 H012 106.6 . . ?
Si03 C013 H013 106.6 . . ?
C01I C013 Si03 114.21(12) . . ?
C01I C013 H013 106.6 . . ?
C021 C013 Si03 111.71(14) . . ?
C021 C013 H013 106.6 . . ?
C021 C013 C01I 110.75(16) . . ?
Si02 C014 H014 106.8 . . ?
C01B C014 Si02 114.84(12) . . ?
C01B C014 H014 106.8 . . ?
C01B C014 C01O 108.96(15) . . ?
C01O C014 Si02 112.15(12) . . ?
C01O C014 H014 106.8 . . ?
C01U C015 H015 106.1 . . ?
C01U C015 C01Y 110.79(16) . . ?
C01U C015 Si1 113.24(14) . . ?
C01Y C015 H015 106.1 . . ?
C01Y C015 Si1 113.83(13) . . ?
Si1 C015 H015 106.1 . . ?
Si01 C016 H016 106.4 . . ?
C01G C016 Si01 115.37(13) . . ?
C01G C016 H016 106.4 . . ?
C01G C016 C01P 109.20(15) . . ?
C01P C016 Si01 112.56(13) . . ?
C01P C016 H016 106.4 . . ?
C00Z C017 H01D 109.5 . . ?
C00Z C017 H01E 109.5 . . ?
C00Z C017 H01F 109.5 . . ?
H01D C017 H01E 109.5 . . ?
H01D C017 H01F 109.5 . . ?
H01E C017 H01F 109.5 . . ?
Si02 C018 H018 106.3 . . ?
C019 C018 Si02 115.00(12) . . ?
C019 C018 H018 106.3 . . ?
C01J C018 Si02 112.00(12) . . ?
C01J C018 H018 106.3 . . ?
C01J C018 C019 110.27(14) . . ?
C018 C019 H01G 109.5 . . ?
C018 C019 H01H 109.5 . . ?
C018 C019 H01I 109.5 . . ?
H01G C019 H01H 109.5 . . ?
H01G C019 H01I 109.5 . . ?
H01H C019 H01I 109.5 . . ?
Si04 C01A H01J 106.4 . . ?
C01S C01A Si04 113.32(13) . . ?
C01S C01A H01J 106.4 . . ?
C01S C01A C022 110.82(16) . . ?
C022 C01A Si04 113.02(14) . . ?
C022 C01A H01J 106.4 . . ?
C014 C01B H01K 109.5 . . ?
C014 C01B H01L 109.5 . . ?
C014 C01B H01M 109.5 . . ?
H01K C01B H01L 109.5 . . ?
H01K C01B H01M 109.5 . . ?
H01L C01B H01M 109.5 . . ?
Si04 C01C H01N 106.7 . . ?
C024 C01C Si04 111.71(14) . . ?
C024 C01C H01N 106.7 . . ?
C02A C01C Si04 112.88(14) . . ?
C02A C01C H01N 106.7 . . ?
C02A C01C C024 111.64(19) . . ?
C00X C01D H01O 109.5 . . ?
C00X C01D H01P 109.5 . . ?
C00X C01D H01Q 109.5 . . ?
H01O C01D H01P 109.5 . . ?
H01O C01D H01Q 109.5 . . ?
H01P C01D H01Q 109.5 . . ?
C00Z C01E H01R 109.5 . . ?
C00Z C01E H01S 109.5 . . ?
C00Z C01E H01T 109.5 . . ?
H01R C01E H01S 109.5 . . ?
H01R C01E H01T 109.5 . . ?
H01S C01E H01T 109.5 . . ?
C012 C01F H01U 109.5 . . ?
C012 C01F H01V 109.5 . . ?
C012 C01F H01W 109.5 . . ?
H01U C01F H01V 109.5 . . ?
H01U C01F H01W 109.5 . . ?
H01V C01F H01W 109.5 . . ?
C016 C01G H01X 109.5 . . ?
C016 C01G H01Y 109.5 . . ?
C016 C01G H 109.5 . . ?
H01X C01G H01Y 109.5 . . ?
H01X C01G H 109.5 . . ?
H01Y C01G H 109.5 . . ?
C00V C01H H01Z 109.5 . . ?
C00V C01H HA 109.5 . . ?
C00V C01H HB 109.5 . . ?
H01Z C01H HA 109.5 . . ?
H01Z C01H HB 109.5 . . ?
HA C01H HB 109.5 . . ?
C013 C01I H01 109.5 . . ?
C013 C01I HC 109.5 . . ?
C013 C01I HD 109.5 . . ?
H01 C01I HC 109.5 . . ?
H01 C01I HD 109.5 . . ?
HC C01I HD 109.5 . . ?
C018 C01J H1 109.5 . . ?
C018 C01J HE 109.5 . . ?
C018 C01J HF 109.5 . . ?
H1 C01J HE 109.5 . . ?
H1 C01J HF 109.5 . . ?
HE C01J HF 109.5 . . ?
C00V C01K H2 109.5 . . ?
C00V C01K HG 109.5 . . ?
C00V C01K HH 109.5 . . ?
H2 C01K HG 109.5 . . ?
H2 C01K HH 109.5 . . ?
HG C01K HH 109.5 . . ?
C012 C01L H3 109.5 . . ?
C012 C01L HI 109.5 . . ?
C012 C01L HJ 109.5 . . ?
H3 C01L HI 109.5 . . ?
H3 C01L HJ 109.5 . . ?
HI C01L HJ 109.5 . . ?
Si05 C01M H4 106.6 . . ?
C01Z C01M Si05 111.78(13) . . ?
C01Z C01M H4 106.6 . . ?
C01Z C01M C027 110.59(18) . . ?
C027 C01M Si05 114.19(14) . . ?
C027 C01M H4 106.6 . . ?
C00W C01N H5 109.5 . . ?
C00W C01N HK 109.5 . . ?
C00W C01N HL 109.5 . . ?
H5 C01N HK 109.5 . . ?
H5 C01N HL 109.5 . . ?
HK C01N HL 109.5 . . ?
C014 C01O H6 109.5 . . ?
C014 C01O HM 109.5 . . ?
C014 C01O HN 109.5 . . ?
H6 C01O HM 109.5 . . ?
H6 C01O HN 109.5 . . ?
HM C01O HN 109.5 . . ?
C016 C01P H7 109.5 . . ?
C016 C01P HO 109.5 . . ?
C016 C01P HP 109.5 . . ?
H7 C01P HO 109.5 . . ?
H7 C01P HP 109.5 . . ?
HO C01P HP 109.5 . . ?
C00X C01Q H8 109.5 . . ?
C00X C01Q HQ 109.5 . . ?
C00X C01Q HR 109.5 . . ?
H8 C01Q HQ 109.5 . . ?
H8 C01Q HR 109.5 . . ?
HQ C01Q HR 109.5 . . ?
C01V C01R H9 105.8 . . ?
C01V C01R C01W 110.70(17) . . ?
C01V C01R Si1 115.94(14) . . ?
C01W C01R H9 105.8 . . ?
C01W C01R Si1 111.96(14) . . ?
Si1 C01R H9 105.8 . . ?
C01A C01S H10 109.5 . . ?
C01A C01S HS 109.5 . . ?
C01A C01S HT 109.5 . . ?
H10 C01S HS 109.5 . . ?
H10 C01S HT 109.5 . . ?
HS C01S HT 109.5 . . ?
Si05 C01T H11 106.2 . . ?
C025 C01T Si05 112.22(16) . . ?
C025 C01T H11 106.2 . . ?
C02E C01T Si05 114.91(15) . . ?
C02E C01T H11 106.2 . . ?
C02E C01T C025 110.45(18) . . ?
C015 C01U H12 109.5 . . ?
C015 C01U HU 109.5 . . ?
C015 C01U HV 109.5 . . ?
H12 C01U HU 109.5 . . ?
H12 C01U HV 109.5 . . ?
HU C01U HV 109.5 . . ?
C01R C01V H13 109.5 . . ?
C01R C01V HW 109.5 . . ?
C01R C01V HX 109.5 . . ?
H13 C01V HW 109.5 . . ?
H13 C01V HX 109.5 . . ?
HW C01V HX 109.5 . . ?
C01R C01W H14 109.5 . . ?
C01R C01W HY 109.5 . . ?
C01R C01W HZ 109.5 . . ?
H14 C01W HY 109.5 . . ?
H14 C01W HZ 109.5 . . ?
HY C01W HZ 109.5 . . ?
Si05 C01X H15 107.1 . . ?
C026 C01X Si05 111.74(16) . . ?
C026 C01X H15 107.1 . . ?
C02C C01X Si05 113.24(15) . . ?
C02C C01X H15 107.1 . . ?
C02C C01X C026 110.3(2) . . ?
C015 C01Y H16 109.5 . . ?
C015 C01Y H20 109.5 . . ?
C015 C01Y H21 109.5 . . ?
H16 C01Y H20 109.5 . . ?
H16 C01Y H21 109.5 . . ?
H20 C01Y H21 109.5 . . ?
C01M C01Z H17 109.5 . . ?
C01M C01Z H22 109.5 . . ?
C01M C01Z H23 109.5 . . ?
H17 C01Z H22 109.5 . . ?
H17 C01Z H23 109.5 . . ?
H22 C01Z H23 109.5 . . ?
C028 C020 H020 107.2 . . ?
C028 C020 Si1 109.14(14) . . ?
C029 C020 H020 107.2 . . ?
C029 C020 C028 110.85(19) . . ?
C029 C020 Si1 114.99(16) . . ?
Si1 C020 H020 107.2 . . ?
C013 C021 H02A 109.5 . . ?
C013 C021 H02B 109.5 . . ?
C013 C021 H02C 109.5 . . ?
H02A C021 H02B 109.5 . . ?
H02A C021 H02C 109.5 . . ?
H02B C021 H02C 109.5 . . ?
C01A C022 H02D 109.5 . . ?
C01A C022 H02E 109.5 . . ?
C01A C022 H02F 109.5 . . ?
H02D C022 H02E 109.5 . . ?
H02D C022 H02F 109.5 . . ?
H02E C022 H02F 109.5 . . ?
Si04 C023 H023 107.1 . . ?
C02B C023 Si04 113.05(16) . . ?
C02B C023 H023 107.1 . . ?
C02B C023 C02D 110.3(2) . . ?
C02D C023 Si04 111.93(15) . . ?
C02D C023 H023 107.1 . . ?
C01C C024 H02G 109.5 . . ?
C01C C024 H02H 109.5 . . ?
C01C C024 H02I 109.5 . . ?
H02G C024 H02H 109.5 . . ?
H02G C024 H02I 109.5 . . ?
H02H C024 H02I 109.5 . . ?
C01T C025 H02J 109.5 . . ?
C01T C025 H02K 109.5 . . ?
C01T C025 H02L 109.5 . . ?
H02J C025 H02K 109.5 . . ?
H02J C025 H02L 109.5 . . ?
H02K C025 H02L 109.5 . . ?
C01X C026 H02M 109.5 . . ?
C01X C026 H02N 109.5 . . ?
C01X C026 H02O 109.5 . . ?
H02M C026 H02N 109.5 . . ?
H02M C026 H02O 109.5 . . ?
H02N C026 H02O 109.5 . . ?
C01M C027 H02P 109.5 . . ?
C01M C027 H02Q 109.5 . . ?
C01M C027 H02R 109.5 . . ?
H02P C027 H02Q 109.5 . . ?
H02P C027 H02R 109.5 . . ?
H02Q C027 H02R 109.5 . . ?
C020 C028 H02S 109.5 . . ?
C020 C028 H02T 109.5 . . ?
C020 C028 H02U 109.5 . . ?
H02S C028 H02T 109.5 . . ?
H02S C028 H02U 109.5 . . ?
H02T C028 H02U 109.5 . . ?
C020 C029 H02V 109.5 . . ?
C020 C029 H02W 109.5 . . ?
C020 C029 H02X 109.5 . . ?
H02V C029 H02W 109.5 . . ?
H02V C029 H02X 109.5 . . ?
H02W C029 H02X 109.5 . . ?
C01C C02A H02Y 109.5 . . ?
C01C C02A H24 109.5 . . ?
C01C C02A H25 109.5 . . ?
H02Y C02A H24 109.5 . . ?
H02Y C02A H25 109.5 . . ?
H24 C02A H25 109.5 . . ?
C023 C02B H02Z 109.5 . . ?
C023 C02B H26 109.5 . . ?
C023 C02B H27 109.5 . . ?
H02Z C02B H26 109.5 . . ?
H02Z C02B H27 109.5 . . ?
H26 C02B H27 109.5 . . ?
C01X C02C H02 109.5 . . ?
C01X C02C H28 109.5 . . ?
C01X C02C H29 109.5 . . ?
H02 C02C H28 109.5 . . ?
H02 C02C H29 109.5 . . ?
H28 C02C H29 109.5 . . ?
C023 C02D H18 109.5 . . ?
C023 C02D H30 109.5 . . ?
C023 C02D H31 109.5 . . ?
H18 C02D H30 109.5 . . ?
H18 C02D H31 109.5 . . ?
H30 C02D H31 109.5 . . ?
C01T C02E H19 109.5 . . ?
C01T C02E H32 109.5 . . ?
C01T C02E H33 109.5 . . ?
H19 C02E H32 109.5 . . ?
H19 C02E H33 109.5 . . ?
H32 C02E H33 109.5 . . ?
C01R Si1 C015 114.77(9) . . ?
C01R Si1 C020 108.60(9) . . ?
C020 Si1 C015 116.63(9) . . ?
O10 Si1 C015 107.41(7) . . ?
O10 Si1 C01R 106.80(8) . . ?
O10 Si1 C020 101.31(9) . . ?
N00E O10 Si1 113.70(9) . . ?

loop_
_geom_bond_atom_site_label_1
_geom_bond_atom_site_label_2
_geom_bond_distance
_geom_bond_site_symmetry_2
_geom_bond_publ_flag
Si01 O008 1.6857(12) . ?
Si01 C00X 1.8849(17) . ?
Si01 C012 1.8925(18) . ?
Si01 C016 1.8931(18) . ?
Si02 O007 1.6842(12) . ?
Si02 C00Z 1.8848(17) . ?
Si02 C014 1.8928(18) . ?
Si02 C018 1.8853(17) . ?
Si03 O009 1.6821(13) . ?
Si03 C00V 1.8836(17) . ?
Si03 C00W 1.8884(17) . ?
Si03 C013 1.8765(18) . ?
Si04 O00B 1.6791(13) . ?
Si04 C01A 1.8823(19) . ?
Si04 C01C 1.878(2) . ?
Si04 C023 1.882(2) . ?
Si05 O00A 1.6845(13) . ?
Si05 C01M 1.8729(19) . ?
Si05 C01T 1.893(2) . ?
Si05 C01X 1.883(2) . ?
O007 C00K 1.3716(18) . ?
O008 C00J 1.3718(18) . ?
O009 N00D 1.4274(17) . ?
O00A N00F 1.4274(17) . ?
O00B N00G 1.4273(17) . ?
N00D C010 1.271(2) . ?
N00E C00R 1.275(2) . ?
N00E O10 1.4196(17) . ?
N00F C00Y 1.277(2) . ?
N00G C00T 1.275(2) . ?
C00H C00K 1.410(2) . ?
C00H C00P 1.397(2) . ?
C00H C00Y 1.469(2) . ?
C00I C00J 1.400(2) . ?
C00I C00N 1.398(2) . ?
C00I C010 1.465(2) . ?
C00J C00Q 1.401(2) . ?
C00K C00O 1.399(2) . ?
C00L H00L 0.9500 . ?
C00L C00M 1.400(2) . ?
C00L C00O 1.394(2) . ?
C00M C00P 1.400(2) . ?
C00M C00S 1.490(2) . ?
C00N H00N 0.9500 . ?
C00N C00S 1.397(2) . ?
C00O C00T 1.471(2) . ?
C00P H00P 0.9500 . ?
C00Q C00R 1.463(2) . ?
C00Q C00U 1.396(2) . ?
C00R H00R 0.9500 . ?
C00S C00U 1.400(2) . ?
C00T H00T 0.9500 . ?
C00U H00U 0.9500 . ?
C00V H00V 1.0000 . ?
C00V C01H 1.533(2) . ?
C00V C01K 1.535(2) . ?
C00W H00W 1.0000 . ?
C00W C011 1.537(2) . ?
C00W C01N 1.538(3) . ?
C00X H00X 1.0000 . ?
C00X C01D 1.540(3) . ?
C00X C01Q 1.541(3) . ?
C00Y H00Y 0.9500 . ?
C00Z H00Z 1.0000 . ?
C00Z C017 1.542(2) . ?
C00Z C01E 1.543(2) . ?
C010 H010 0.9500 . ?
C011 H01A 0.9800 . ?
C011 H01B 0.9800 . ?
C011 H01C 0.9800 . ?
C012 H012 1.0000 . ?
C012 C01F 1.538(2) . ?
C012 C01L 1.540(2) . ?
C013 H013 1.0000 . ?
C013 C01I 1.534(3) . ?
C013 C021 1.529(3) . ?
C014 H014 1.0000 . ?
C014 C01B 1.537(2) . ?
C014 C01O 1.542(2) . ?
C015 H015 1.0000 . ?
C015 C01U 1.533(3) . ?
C015 C01Y 1.536(3) . ?
C015 Si1 1.888(2) . ?
C016 H016 1.0000 . ?
C016 C01G 1.538(2) . ?
C016 C01P 1.538(3) . ?
C017 H01D 0.9800 . ?
C017 H01E 0.9800 . ?
C017 H01F 0.9800 . ?
C018 H018 1.0000 . ?
C018 C019 1.539(2) . ?
C018 C01J 1.538(3) . ?
C019 H01G 0.9800 . ?
C019 H01H 0.9800 . ?
C019 H01I 0.9800 . ?
C01A H01J 1.0000 . ?
C01A C01S 1.536(3) . ?
C01A C022 1.538(3) . ?
C01B H01K 0.9800 . ?
C01B H01L 0.9800 . ?
C01B H01M 0.9800 . ?
C01C H01N 1.0000 . ?
C01C C024 1.524(3) . ?
C01C C02A 1.524(3) . ?
C01D H01O 0.9800 . ?
C01D H01P 0.9800 . ?
C01D H01Q 0.9800 . ?
C01E H01R 0.9800 . ?
C01E H01S 0.9800 . ?
C01E H01T 0.9800 . ?
C01F H01U 0.9800 . ?
C01F H01V 0.9800 . ?
C01F H01W 0.9800 . ?
C01G H01X 0.9800 . ?
C01G H01Y 0.9800 . ?
C01G H 0.9800 . ?
C01H H01Z 0.9800 . ?
C01H HA 0.9800 . ?
C01H HB 0.9800 . ?
C01I H01 0.9800 . ?
C01I HC 0.9800 . ?
C01I HD 0.9800 . ?
C01J H1 0.9800 . ?
C01J HE 0.9800 . ?
C01J HF 0.9800 . ?
C01K H2 0.9800 . ?
C01K HG 0.9800 . ?
C01K HH 0.9800 . ?
C01L H3 0.9800 . ?
C01L HI 0.9800 . ?
C01L HJ 0.9800 . ?
C01M H4 1.0000 . ?
C01M C01Z 1.528(3) . ?
C01M C027 1.534(3) . ?
C01N H5 0.9800 . ?
C01N HK 0.9800 . ?
C01N HL 0.9800 . ?
C01O H6 0.9800 . ?
C01O HM 0.9800 . ?
C01O HN 0.9800 . ?
C01P H7 0.9800 . ?
C01P HO 0.9800 . ?
C01P HP 0.9800 . ?
C01Q H8 0.9800 . ?
C01Q HQ 0.9800 . ?
C01Q HR 0.9800 . ?
C01R H9 1.0000 . ?
C01R C01V 1.524(3) . ?
C01R C01W 1.537(3) . ?
C01R Si1 1.883(2) . ?
C01S H10 0.9800 . ?
C01S HS 0.9800 . ?
C01S HT 0.9800 . ?
C01T H11 1.0000 . ?
C01T C025 1.541(3) . ?
C01T C02E 1.534(3) . ?
C01U H12 0.9800 . ?
C01U HU 0.9800 . ?
C01U HV 0.9800 . ?
C01V H13 0.9800 . ?
C01V HW 0.9800 . ?
C01V HX 0.9800 . ?
C01W H14 0.9800 . ?
C01W HY 0.9800 . ?
C01W HZ 0.9800 . ?
C01X H15 1.0000 . ?
C01X C026 1.533(3) . ?
C01X C02C 1.531(3) . ?
C01Y H16 0.9800 . ?
C01Y H20 0.9800 . ?
C01Y H21 0.9800 . ?
C01Z H17 0.9800 . ?
C01Z H22 0.9800 . ?
C01Z H23 0.9800 . ?
C020 H020 1.0000 . ?
C020 C028 1.549(3) . ?
C020 C029 1.534(3) . ?
C020 Si1 1.884(2) . ?
C021 H02A 0.9800 . ?
C021 H02B 0.9800 . ?
C021 H02C 0.9800 . ?
C022 H02D 0.9800 . ?
C022 H02E 0.9800 . ?
C022 H02F 0.9800 . ?
C023 H023 1.0000 . ?
C023 C02B 1.530(3) . ?
C023 C02D 1.539(3) . ?
C024 H02G 0.9800 . ?
C024 H02H 0.9800 . ?
C024 H02I 0.9800 . ?
C025 H02J 0.9800 . ?
C025 H02K 0.9800 . ?
C025 H02L 0.9800 . ?
C026 H02M 0.9800 . ?
C026 H02N 0.9800 . ?
C026 H02O 0.9800 . ?
C027 H02P 0.9800 . ?
C027 H02Q 0.9800 . ?
C027 H02R 0.9800 . ?
C028 H02S 0.9800 . ?
C028 H02T 0.9800 . ?
C028 H02U 0.9800 . ?
C029 H02V 0.9800 . ?
C029 H02W 0.9800 . ?
C029 H02X 0.9800 . ?
C02A H02Y 0.9800 . ?
C02A H24 0.9800 . ?
C02A H25 0.9800 . ?
C02B H02Z 0.9800 . ?
C02B H26 0.9800 . ?
C02B H27 0.9800 . ?
C02C H02 0.9800 . ?
C02C H28 0.9800 . ?
C02C H29 0.9800 . ?
C02D H18 0.9800 . ?
C02D H30 0.9800 . ?
C02D H31 0.9800 . ?
C02E H19 0.9800 . ?
C02E H32 0.9800 . ?
C02E H33 0.9800 . ?
Si1 O10 1.6809(8) . ?

loop_
_geom_torsion_atom_site_label_1
_geom_torsion_atom_site_label_2
_geom_torsion_atom_site_label_3
_geom_torsion_atom_site_label_4
_geom_torsion
_geom_torsion_site_symmetry_1
_geom_torsion_site_symmetry_2
_geom_torsion_site_symmetry_3
_geom_torsion_site_symmetry_4
_geom_torsion_publ_flag
Si01 O008 C00J C00I 91.87(17) . . . . ?
Si01 O008 C00J C00Q -89.36(17) . . . . ?
Si02 O007 C00K C00H 92.42(17) . . . . ?
Si02 O007 C00K C00O -89.01(17) . . . . ?
Si03 O009 N00D C010 -166.80(11) . . . . ?
Si04 O00B N00G C00T 173.03(11) . . . . ?
Si05 O00A N00F C00Y -164.87(12) . . . . ?
O007 Si02 C00Z C017 82.87(13) . . . . ?
O007 Si02 C00Z C01E -41.75(14) . . . . ?
O007 Si02 C014 C01B 63.41(14) . . . . ?
O007 Si02 C014 C01O -171.49(12) . . . . ?
O007 Si02 C018 C019 -163.47(13) . . . . ?
O007 Si02 C018 C01J 69.61(14) . . . . ?
O007 C00K C00O C00L -178.03(13) . . . . ?
O007 C00K C00O C00T 0.0(2) . . . . ?
O008 Si01 C00X C01D 85.68(14) . . . . ?
O008 Si01 C00X C01Q -39.12(14) . . . . ?
O008 Si01 C012 C01F 67.55(13) . . . . ?
O008 Si01 C012 C01L -166.62(13) . . . . ?
O008 Si01 C016 C01G -164.77(13) . . . . ?
O008 Si01 C016 C01P 68.99(14) . . . . ?
O008 C00J C00Q C00R -1.3(2) . . . . ?
O008 C00J C00Q C00U 179.16(13) . . . . ?
O009 Si03 C00V C01H 56.38(14) . . . . ?
O009 Si03 C00V C01K -69.42(14) . . . . ?
O009 Si03 C00W C011 -164.40(12) . . . . ?
O009 Si03 C00W C01N -37.35(14) . . . . ?
O009 Si03 C013 C01I 171.26(13) . . . . ?
O009 Si03 C013 C021 -62.08(14) . . . . ?
O009 N00D C010 C00I -179.30(13) . . . . ?
O00A Si05 C01M C01Z -49.03(16) . . . . ?
O00A Si05 C01M C027 -175.52(16) . . . . ?
O00A Si05 C01T C025 -162.29(16) . . . . ?
O00A Si05 C01T C02E -35.00(19) . . . . ?
O00A Si05 C01X C026 49.96(17) . . . . ?
O00A Si05 C01X C02C -75.39(18) . . . . ?
O00A N00F C00Y C00H -179.27(14) . . . . ?
O00B Si04 C01A C01S 32.80(15) . . . . ?
O00B Si04 C01A C022 159.94(14) . . . . ?
O00B Si04 C01C C024 50.06(16) . . . . ?
O00B Si04 C01C C02A 176.85(15) . . . . ?
O00B Si04 C023 C02B -56.06(17) . . . . ?
O00B Si04 C023 C02D 69.27(19) . . . . ?
O00B N00G C00T C00O 178.98(13) . . . . ?
C00H C00K C00O C00L 0.5(2) . . . . ?
C00H C00K C00O C00T 178.54(14) . . . . ?
C00I C00J C00Q C00R 177.46(14) . . . . ?
C00I C00J C00Q C00U -2.1(2) . . . . ?
C00I C00N C00S C00M 177.23(14) . . . . ?
C00I C00N C00S C00U -1.3(2) . . . . ?
C00J C00I C00N C00S -1.3(2) . . . . ?
C00J C00I C010 N00D -153.28(16) . . . . ?
C00J C00Q C00R N00E 150.82(16) . . . . ?
C00J C00Q C00U C00S -0.6(2) . . . . ?
C00K C00H C00P C00M -0.8(2) . . . . ?
C00K C00H C00Y N00F -152.70(16) . . . . ?
C00K C00O C00T N00G 149.84(16) . . . . ?
C00L C00M C00P C00H 1.4(2) . . . . ?
C00L C00M C00S C00N -148.07(15) . . . . ?
C00L C00M C00S C00U 30.4(2) . . . . ?
C00L C00O C00T N00G -32.2(2) . . . . ?
C00M C00L C00O C00K 0.1(2) . . . . ?
C00M C00L C00O C00T -177.88(14) . . . . ?
C00M C00S C00U C00Q -176.31(14) . . . . ?
C00N C00I C00J O008 -178.26(13) . . . . ?
C00N C00I C00J C00Q 3.0(2) . . . . ?
C00N C00I C010 N00D 27.3(2) . . . . ?
C00N C00S C00U C00Q 2.2(2) . . . . ?
C00O C00L C00M C00P -1.0(2) . . . . ?
C00O C00L C00M C00S 175.46(14) . . . . ?
C00P C00H C00K O007 178.38(13) . . . . ?
C00P C00H C00K C00O -0.2(2) . . . . ?
C00P C00H C00Y N00F 28.8(2) . . . . ?
C00P C00M C00S C00N 28.2(2) . . . . ?
C00P C00M C00S C00U -153.28(15) . . . . ?
C00R N00E O10 Si1 172.48(11) . . . . ?
C00R C00Q C00U C00S 179.92(14) . . . . ?
C00S C00M C00P C00H -175.01(14) . . . . ?
C00U C00Q C00R N00E -29.7(2) . . . . ?
C00V Si03 O009 N00D 65.12(12) . . . . ?
C00V Si03 C00W C011 -45.97(15) . . . . ?
C00V Si03 C00W C01N 81.08(14) . . . . ?
C00V Si03 C013 C01I 49.89(15) . . . . ?
C00V Si03 C013 C021 176.55(13) . . . . ?
C00W Si03 O009 N00D -174.19(11) . . . . ?
C00W Si03 C00V C01H -56.11(15) . . . . ?
C00W Si03 C00V C01K 178.09(13) . . . . ?
C00W Si03 C013 C01I -78.35(15) . . . . ?
C00W Si03 C013 C021 48.31(15) . . . . ?
C00X Si01 O008 C00J -149.53(14) . . . . ?
C00X Si01 C012 C01F -46.07(15) . . . . ?
C00X Si01 C012 C01L 79.76(15) . . . . ?
C00X Si01 C016 C01G -50.62(17) . . . . ?
C00X Si01 C016 C01P -176.86(12) . . . . ?
C00Y C00H C00K O007 -0.2(2) . . . . ?
C00Y C00H C00K C00O -178.78(14) . . . . ?
C00Y C00H C00P C00M 177.74(15) . . . . ?
C00Z Si02 O007 C00K -149.08(14) . . . . ?
C00Z Si02 C014 C01B -51.34(14) . . . . ?
C00Z Si02 C014 C01O 73.76(15) . . . . ?
C00Z Si02 C018 C019 -49.33(16) . . . . ?
C00Z Si02 C018 C01J -176.25(12) . . . . ?
C010 C00I C00J O008 2.3(2) . . . . ?
C010 C00I C00J C00Q -176.42(14) . . . . ?
C010 C00I C00N C00S 178.09(15) . . . . ?
C012 Si01 O008 C00J 91.77(15) . . . . ?
C012 Si01 C00X C01D -157.88(13) . . . . ?
C012 Si01 C00X C01Q 77.32(14) . . . . ?
C012 Si01 C016 C01G 76.55(16) . . . . ?
C012 Si01 C016 C01P -49.69(15) . . . . ?
C013 Si03 O009 N00D -56.00(12) . . . . ?
C013 Si03 C00V C01H 176.41(12) . . . . ?
C013 Si03 C00V C01K 50.61(15) . . . . ?
C013 Si03 C00W C011 80.38(14) . . . . ?
C013 Si03 C00W C01N -152.57(13) . . . . ?
C014 Si02 O007 C00K 91.57(14) . . . . ?
C014 Si02 C00Z C017 -159.10(12) . . . . ?
C014 Si02 C00Z C01E 76.28(14) . . . . ?
C014 Si02 C018 C019 77.48(15) . . . . ?
C014 Si02 C018 C01J -49.44(15) . . . . ?
C015 Si1 O10 N00E -42.92(13) . . . . ?
C016 Si01 O008 C00J -29.01(16) . . . . ?
C016 Si01 C00X C01D -30.68(16) . . . . ?
C016 Si01 C00X C01Q -155.48(13) . . . . ?
C016 Si01 C012 C01F -174.28(12) . . . . ?
C016 Si01 C012 C01L -48.45(15) . . . . ?
C018 Si02 O007 C00K -28.43(15) . . . . ?
C018 Si02 C00Z C017 -32.55(15) . . . . ?
C018 Si02 C00Z C01E -157.17(12) . . . . ?
C018 Si02 C014 C01B -179.48(12) . . . . ?
C018 Si02 C014 C01O -54.38(15) . . . . ?
C01A Si04 O00B N00G 164.20(12) . . . . ?
C01A Si04 C01C C024 -61.11(17) . . . . ?
C01A Si04 C01C C02A 65.68(18) . . . . ?
C01A Si04 C023 C02B 57.03(18) . . . . ?
C01A Si04 C023 C02D -177.63(17) . . . . ?
C01C Si04 O00B N00G 45.94(13) . . . . ?
C01C Si04 C01A C01S 148.81(14) . . . . ?
C01C Si04 C01A C022 -84.05(16) . . . . ?
C01C Si04 C023 C02B -176.81(15) . . . . ?
C01C Si04 C023 C02D -51.47(19) . . . . ?
C01M Si05 O00A N00F -57.65(13) . . . . ?
C01M Si05 C01T C025 81.98(18) . . . . ?
C01M Si05 C01T C02E -150.73(17) . . . . ?
C01M Si05 C01X C026 170.78(14) . . . . ?
C01M Si05 C01X C02C 45.44(19) . . . . ?
C01R Si1 O10 N00E 80.68(12) . . . . ?
C01T Si05 O00A N00F -175.18(12) . . . . ?
C01T Si05 C01M C01Z 62.01(16) . . . . ?
C01T Si05 C01M C027 -64.49(19) . . . . ?
C01T Si05 C01X C026 -63.23(17) . . . . ?
C01T Si05 C01X C02C 171.42(17) . . . . ?
C01U C015 Si1 C01R 69.16(16) . . . . ?
C01U C015 Si1 C020 -59.48(17) . . . . ?
C01U C015 Si1 O10 -172.26(13) . . . . ?
C01V C01R Si1 C015 -74.69(17) . . . . ?
C01V C01R Si1 C020 57.86(17) . . . . ?
C01V C01R Si1 O10 166.39(14) . . . . ?
C01W C01R Si1 C015 53.61(16) . . . . ?
C01W C01R Si1 C020 -173.84(14) . . . . ?
C01W C01R Si1 O10 -65.31(14) . . . . ?
C01X Si05 O00A N00F 64.22(13) . . . . ?
C01X Si05 C01M C01Z -170.88(14) . . . . ?
C01X Si05 C01M C027 62.63(18) . . . . ?
C01X Si05 C01T C025 -43.6(2) . . . . ?
C01X Si05 C01T C02E 83.65(19) . . . . ?
C01Y C015 Si1 C01R -163.11(13) . . . . ?
C01Y C015 Si1 C020 68.25(16) . . . . ?
C01Y C015 Si1 O10 -44.54(15) . . . . ?
C020 Si1 O10 N00E -165.73(12) . . . . ?
C023 Si04 O00B N00G -75.31(13) . . . . ?
C023 Si04 C01A C01S -86.23(16) . . . . ?
C023 Si04 C01A C022 40.91(17) . . . . ?
C023 Si04 C01C C024 172.10(15) . . . . ?
C023 Si04 C01C C02A -61.11(18) . . . . ?
C028 C020 Si1 C015 -156.08(14) . . . . ?
C028 C020 Si1 C01R 72.37(17) . . . . ?
C028 C020 Si1 O10 -39.86(17) . . . . ?
C029 C020 Si1 C015 -30.8(2) . . . . ?
C029 C020 Si1 C01R -162.36(17) . . . . ?
C029 C020 Si1 O10 85.41(18) . . . . ?
O10 N00E C00R C00Q -178.74(13) . . . . ?
